data_4318614
loop_
_publ_author_name
'L. Valencia'
'J. Martinez'
'A. Mac\'ias'
'R. Bastida'
'R. A. Carvalho'
'C. F. G. C. Geraldes'

_publ_section_title
;
 X-ray Diffraction and 1H NMR in Solution: Structural Determination of
 Lanthanide Complexes of a Py2N6Ac4 Ligand
;
_journal_name_full 'Inorganic Chemistry'
_journal_page_first 5300
_journal_page_last 5312
_journal_paper_doi 10.1021/ic0257017
_journal_volume 41
_journal_year 2002
_chemical_formula_moiety '[DyL].2EtOH.2H2O'
_chemical_formula_sum 'C30 H46 Dy N6 O12'
_chemical_formula_weight 845.23
_chemical_name_systematic
;
 ?
;
_space_group_IT_number 14
_symmetry_cell_setting monoclinic
_symmetry_space_group_name_Hall '-P 2yn'
_symmetry_space_group_name_H-M 'P 1 21/n 1'
_atom_sites_solution_hydrogens geom
_atom_sites_solution_primary direct
_atom_sites_solution_secondary difmap
_audit_creation_method SHELXL-97
_cell_angle_alpha 90.00
_cell_angle_beta 96.8640(10)
_cell_angle_gamma 90.00
_cell_formula_units_Z 4
_cell_length_a 10.0692(6)
_cell_length_b 19.2742(12)
_cell_length_c 17.1905(11)
_cell_measurement_temperature 173(2)
_cell_volume 3312.3(4)
_computing_cell_refinement 'Bruker SMART'
_computing_data_collection 'Bruker SMART'
_computing_data_reduction 'Bruker SHELXTL'
_computing_structure_refinement 'SHELXL-97 (Sheldrick, 1997)'
_computing_structure_solution 'SHELXS-97 (Sheldrick, 1990)'
_diffrn_ambient_temperature 173(2)
_diffrn_measured_fraction_theta_full 0.966
_diffrn_measured_fraction_theta_max 0.966
_diffrn_measurement_device_type 'CCD area detector'
_diffrn_measurement_method 'phi and omega scans'
_diffrn_radiation_monochromator graphite
_diffrn_radiation_source 'fine-focus sealed tube'
_diffrn_radiation_type MoK\a
_diffrn_radiation_wavelength 0.71073
_diffrn_reflns_av_R_equivalents 0.0610
_diffrn_reflns_av_sigmaI/netI 0.0918
_diffrn_reflns_limit_h_max 7
_diffrn_reflns_limit_h_min -13
_diffrn_reflns_limit_k_max 23
_diffrn_reflns_limit_k_min -25
_diffrn_reflns_limit_l_max 22
_diffrn_reflns_limit_l_min -20
_diffrn_reflns_number 20505
_diffrn_reflns_theta_full 28.01
_diffrn_reflns_theta_max 28.01
_diffrn_reflns_theta_min 1.59
_exptl_absorpt_coefficient_mu 2.328
_exptl_absorpt_correction_T_max 1.0000
_exptl_absorpt_correction_T_min 0.6598
_exptl_absorpt_correction_type empirical
_exptl_crystal_colour colourless
_exptl_crystal_density_diffrn 1.695
_exptl_crystal_density_method 'not measured'
_exptl_crystal_description block
_exptl_crystal_F_000 1720
_exptl_crystal_size_max 0.33
_exptl_crystal_size_mid 0.14
_exptl_crystal_size_min 0.14
_refine_diff_density_max 2.180
_refine_diff_density_min -2.579
_refine_diff_density_rms 0.173
_refine_ls_extinction_method none
_refine_ls_goodness_of_fit_ref 0.984
_refine_ls_hydrogen_treatment mixed
_refine_ls_matrix_type full
_refine_ls_number_parameters 421
_refine_ls_number_reflns 7739
_refine_ls_number_restraints 0
_refine_ls_restrained_S_all 0.984
_refine_ls_R_factor_all 0.0810
_refine_ls_R_factor_gt 0.0509
_refine_ls_shift/su_max 0.002
_refine_ls_shift/su_mean 0.000
_refine_ls_structure_factor_coef Fsqd
_refine_ls_weighting_details 'calc w=1/[\s^2^(Fo^2^)+(0.0711P)^2^+0.0000P] where P=(Fo^2^+2Fc^2^)/3'
_refine_ls_weighting_scheme calc
_refine_ls_wR_factor_gt 0.1256
_refine_ls_wR_factor_ref 0.1352
_reflns_number_gt 5581
_reflns_number_total 7739
_reflns_threshold_expression >2sigma(I)
_cod_data_source_file ic0257017_s6.cif
_cod_data_source_block dyn
_cod_depositor_comments
;
The following automatic conversions were performed:

'_symmetry_cell_setting' value 'Monoclinic' changed to 'monoclinic'
according to the built-in table from CIF Core dictionary named
'cif_core.dic' version 2.4.1 from 2010-06-29.

Automatic conversion script
Id: cif_fix_values 1646 2011-03-28 12:23:43Z adriana 
;
_cod_database_code 4318614

loop_
_symmetry_equiv_pos_as_xyz
'x, y, z'
'-x+1/2, y+1/2, -z+1/2'
'-x, -y, -z'
'x-1/2, -y-1/2, z-1/2'

loop_
_atom_site_label
_atom_site_type_symbol
_atom_site_fract_x
_atom_site_fract_y
_atom_site_fract_z
_atom_site_U_iso_or_equiv
_atom_site_adp_type
_atom_site_occupancy
_atom_site_symmetry_multiplicity
_atom_site_calc_flag
_atom_site_refinement_flags
_atom_site_disorder_assembly
_atom_site_disorder_group
Dy1 Dy 0.18329(3) 0.795721(14) 0.148489(15) 0.01461(10) Uani 1 1 d . . .
O1 O 0.3996(4) 0.7584(2) 0.2208(2) 0.0189(9) Uani 1 1 d . . .
O2 O 0.5705(5) 0.8024(2) 0.2997(2) 0.0260(10) Uani 1 1 d . . .
O3 O 0.1253(4) 0.8330(2) 0.0091(2) 0.0197(9) Uani 1 1 d . . .
O4 O 0.0487(5) 0.7944(2) -0.1092(2) 0.0255(10) Uani 1 1 d . . .
O5 O 0.2341(4) 0.8493(2) 0.2831(2) 0.0196(9) Uani 1 1 d . . .
O6 O 0.3095(5) 0.8272(2) 0.4068(2) 0.0264(11) Uani 1 1 d . . .
O7 O -0.0216(4) 0.7427(2) 0.0839(2) 0.0197(9) Uani 1 1 d . . .
O8 O -0.2077(5) 0.7678(3) 0.0032(2) 0.0291(11) Uani 1 1 d . . .
N1 N 0.1717(5) 0.9293(3) 0.1374(3) 0.0183(11) Uani 1 1 d . . .
N2 N 0.4020(5) 0.8583(2) 0.1161(3) 0.0175(11) Uani 1 1 d . . .
N3 N 0.3019(5) 0.7321(3) 0.0393(3) 0.0183(11) Uani 1 1 d . . .
N4 N 0.1953(5) 0.6624(3) 0.1591(3) 0.0201(12) Uani 1 1 d . . .
N5 N 0.0752(6) 0.7404(3) 0.2662(3) 0.0209(12) Uani 1 1 d . . .
N6 N -0.0467(5) 0.8526(3) 0.1721(3) 0.0194(11) Uani 1 1 d . . .
C1 C 0.0679(7) 0.9650(3) 0.1594(3) 0.0204(14) Uani 1 1 d . . .
C2 C 0.0457(7) 1.0344(3) 0.1421(4) 0.0274(16) Uani 1 1 d . . .
H2 H -0.0308 1.0576 0.1566 0.033 Uiso 1 1 calc R . .
C3 C 0.1383(8) 1.0693(3) 0.1028(4) 0.0305(17) Uani 1 1 d . . .
H3 H 0.1262 1.1170 0.0901 0.037 Uiso 1 1 calc R . .
C4 C 0.2463(8) 1.0346(3) 0.0828(4) 0.0280(16) Uani 1 1 d . . .
H4 H 0.3121 1.0581 0.0575 0.034 Uiso 1 1 calc R . .
C5 C 0.2599(7) 0.9639(3) 0.0997(3) 0.0196(13) Uani 1 1 d . . .
C6 C 0.3725(7) 0.9232(3) 0.0724(3) 0.0221(14) Uani 1 1 d . . .
H6A H 0.3496 0.9121 0.0162 0.027 Uiso 1 1 calc R . .
H6B H 0.4539 0.9524 0.0776 0.027 Uiso 1 1 calc R . .
C7 C 0.4899(6) 0.8150(3) 0.0717(3) 0.0203(14) Uani 1 1 d . . .
H7A H 0.5414 0.7821 0.1080 0.024 Uiso 1 1 calc R . .
H7B H 0.5544 0.8452 0.0486 0.024 Uiso 1 1 calc R . .
C8 C 0.4070(7) 0.7748(3) 0.0071(3) 0.0210(14) Uani 1 1 d . . .
H8A H 0.3638 0.8077 -0.0323 0.025 Uiso 1 1 calc R . .
H8B H 0.4663 0.7441 -0.0194 0.025 Uiso 1 1 calc R . .
C9 C 0.3623(7) 0.6661(3) 0.0682(4) 0.0237(15) Uani 1 1 d . . .
H9A H 0.4498 0.6758 0.0990 0.028 Uiso 1 1 calc R . .
H9B H 0.3790 0.6372 0.0227 0.028 Uiso 1 1 calc R . .
C10 C 0.2777(7) 0.6262(3) 0.1178(3) 0.0228(15) Uani 1 1 d . . .
C11 C 0.2850(8) 0.5537(3) 0.1232(4) 0.0335(17) Uani 1 1 d . . .
H11 H 0.3409 0.5287 0.0923 0.040 Uiso 1 1 calc R . .
C12 C 0.2125(8) 0.5189(4) 0.1724(4) 0.0350(18) Uani 1 1 d . . .
H12 H 0.2202 0.4700 0.1779 0.042 Uiso 1 1 calc R . .
C13 C 0.1266(8) 0.5563(3) 0.2147(4) 0.0319(17) Uani 1 1 d . . .
H13 H 0.0728 0.5333 0.2485 0.038 Uiso 1 1 calc R . .
C14 C 0.1216(7) 0.6281(3) 0.2059(3) 0.0235(15) Uani 1 1 d . . .
C15 C 0.0260(7) 0.6691(3) 0.2472(4) 0.0242(15) Uani 1 1 d . . .
H15A H -0.0610 0.6718 0.2137 0.029 Uiso 1 1 calc R . .
H15B H 0.0112 0.6449 0.2962 0.029 Uiso 1 1 calc R . .
C16 C -0.0377(7) 0.7819(3) 0.2930(3) 0.0221(14) Uani 1 1 d . . .
H16A H -0.0006 0.8200 0.3277 0.026 Uiso 1 1 calc R . .
H16B H -0.0921 0.7517 0.3233 0.026 Uiso 1 1 calc R . .
C17 C -0.1251(7) 0.8120(3) 0.2237(3) 0.0233(14) Uani 1 1 d . . .
H17A H -0.1719 0.7738 0.1932 0.028 Uiso 1 1 calc R . .
H17B H -0.1936 0.8423 0.2428 0.028 Uiso 1 1 calc R . .
C18 C -0.0281(7) 0.9238(3) 0.2041(3) 0.0221(14) Uani 1 1 d . . .
H18A H 0.0080 0.9214 0.2602 0.027 Uiso 1 1 calc R . .
H18B H -0.1156 0.9478 0.2001 0.027 Uiso 1 1 calc R . .
C19 C 0.4756(6) 0.8723(3) 0.1943(3) 0.0187(13) Uani 1 1 d . . .
H19A H 0.4292 0.9087 0.2213 0.022 Uiso 1 1 calc R . .
H19B H 0.5671 0.8887 0.1887 0.022 Uiso 1 1 calc R . .
C20 C 0.4821(6) 0.8060(3) 0.2415(3) 0.0171(13) Uani 1 1 d . . .
C21 C 0.1949(7) 0.7199(3) -0.0254(3) 0.0203(14) Uani 1 1 d . . .
H21A H 0.1336 0.6833 -0.0105 0.024 Uiso 1 1 calc R . .
H21B H 0.2338 0.7043 -0.0726 0.024 Uiso 1 1 calc R . .
C22 C 0.1190(6) 0.7870(3) -0.0423(3) 0.0190(13) Uani 1 1 d . . .
C23 C 0.1823(7) 0.7387(3) 0.3318(3) 0.0198(13) Uani 1 1 d . . .
H23A H 0.2503 0.7038 0.3216 0.024 Uiso 1 1 calc R . .
H23B H 0.1453 0.7256 0.3805 0.024 Uiso 1 1 calc R . .
C24 C 0.2456(6) 0.8092(3) 0.3410(3) 0.0187(13) Uani 1 1 d . . .
C25 C -0.1212(6) 0.8535(3) 0.0936(3) 0.0208(14) Uani 1 1 d . . .
H25A H -0.0813 0.8879 0.0605 0.025 Uiso 1 1 calc R . .
H25B H -0.2153 0.8670 0.0968 0.025 Uiso 1 1 calc R . .
C26 C -0.1165(6) 0.7822(3) 0.0576(3) 0.0193(13) Uani 1 1 d . . .
O2W O 0.4930(6) 0.4213(3) 0.0782(3) 0.0571(17) Uani 1 1 d . . .
O1W O 0.6364(8) 0.6472(3) 0.2073(3) 0.071(2) Uani 1 1 d . . .
C3S C 0.8285(8) 0.5503(4) 0.3488(4) 0.0384(18) Uiso 1 1 d . . .
H3S1 H 0.9225 0.5532 0.3375 0.046 Uiso 0.50 1 calc PR A 1
H3S2 H 0.7758 0.5357 0.2992 0.046 Uiso 0.50 1 calc PR A 1
H31' H 0.7843 0.5148 0.3827 0.046 Uiso 0.50 1 d PR A 2
H32' H 0.7629 0.5920 0.3536 0.046 Uiso 0.50 1 d PR A 2
C4S C 0.8251(11) 0.4975(5) 0.3958(6) 0.011(2) Uiso 0.50 1 d P B 1
H4S1 H 0.8617 0.4565 0.3721 0.016 Uiso 0.50 1 calc PR B 1
H4S2 H 0.7324 0.4884 0.4047 0.016 Uiso 0.50 1 calc PR B 1
H4S3 H 0.8787 0.5078 0.4459 0.016 Uiso 0.50 1 calc PR B 1
O2S O 0.7946(9) 0.6112(5) 0.3588(5) 0.027(2) Uiso 0.50 1 d P B 1
H2S H 0.7126 0.6126 0.3638 0.041 Uiso 0.50 1 calc PR B 1
O2S' O 0.8116(9) 0.5294(4) 0.2845(5) 0.0225(19) Uiso 0.50 1 d P B 2
H2S' H 0.7296 0.5227 0.2714 0.034 Uiso 0.50 1 calc PR B 2
C4S' C 0.9321(15) 0.5724(8) 0.3938(8) 0.034(3) Uiso 0.50 1 d P B 2
H4S1 H 0.9043 0.5893 0.4431 0.052 Uiso 0.50 1 calc PR B 2
H4S2 H 0.9743 0.6103 0.3676 0.052 Uiso 0.50 1 calc PR B 2
H4S3 H 0.9962 0.5344 0.4047 0.052 Uiso 0.50 1 calc PR B 2
C1S C 0.7973(17) 0.5515(8) 0.0673(9) 0.134(6) Uiso 1 1 d . . .
H1S1 H 0.8500 0.5869 0.0994 0.161 Uiso 1 1 calc R . .
H1S2 H 0.8083 0.5589 0.0114 0.161 Uiso 1 1 calc R . .
C2S C 0.8415(17) 0.4747(8) 0.0949(9) 0.134(6) Uiso 1 1 d . . .
H2S1 H 0.8372 0.4700 0.1513 0.201 Uiso 1 1 calc R . .
H2S2 H 0.9332 0.4660 0.0837 0.201 Uiso 1 1 calc R . .
H2S3 H 0.7810 0.4409 0.0666 0.201 Uiso 1 1 calc R . .
O1S O 0.6472(8) 0.5543(4) 0.0806(4) 0.076(2) Uiso 1 1 d . . .
H1S H 0.6134 0.5146 0.0739 0.115 Uiso 1 1 calc R . .

loop_
_atom_site_aniso_label
_atom_site_aniso_U_11
_atom_site_aniso_U_22
_atom_site_aniso_U_33
_atom_site_aniso_U_23
_atom_site_aniso_U_13
_atom_site_aniso_U_12
Dy1 0.01624(15) 0.01477(15) 0.01257(14) -0.00008(11) 0.00069(10) 0.00068(14)
O1 0.020(2) 0.015(2) 0.022(2) 0.0006(17) 0.0004(19) 0.0004(19)
O2 0.024(3) 0.034(3) 0.019(2) 0.0040(19) -0.0028(19) -0.010(2)
O3 0.023(3) 0.021(2) 0.016(2) 0.0004(17) 0.0041(19) 0.001(2)
O4 0.027(3) 0.032(2) 0.017(2) 0.0013(19) -0.0035(19) 0.009(2)
O5 0.020(2) 0.020(2) 0.018(2) 0.0016(17) 0.0005(18) 0.002(2)
O6 0.032(3) 0.029(2) 0.016(2) -0.0004(18) -0.005(2) -0.002(2)
O7 0.019(2) 0.023(2) 0.017(2) -0.0017(17) 0.0014(18) 0.001(2)
O8 0.025(3) 0.041(3) 0.019(2) -0.007(2) -0.006(2) 0.003(2)
N1 0.023(3) 0.015(2) 0.016(2) 0.0000(19) 0.001(2) 0.005(2)
N2 0.020(3) 0.017(2) 0.016(2) 0.0002(19) 0.003(2) -0.002(2)
N3 0.016(3) 0.022(3) 0.016(2) -0.003(2) -0.002(2) 0.000(2)
N4 0.020(3) 0.020(3) 0.019(3) 0.000(2) -0.004(2) 0.003(2)
N5 0.026(3) 0.020(3) 0.016(2) -0.001(2) 0.002(2) -0.006(3)
N6 0.018(3) 0.025(3) 0.014(2) -0.001(2) 0.000(2) -0.001(2)
C1 0.022(4) 0.020(3) 0.018(3) -0.004(2) -0.001(3) 0.000(3)
C2 0.031(4) 0.026(4) 0.024(3) -0.007(3) -0.003(3) 0.014(3)
C3 0.045(5) 0.015(3) 0.028(3) 0.002(3) -0.011(3) -0.001(3)
C4 0.038(4) 0.018(3) 0.028(3) 0.008(3) 0.002(3) -0.007(3)
C5 0.025(4) 0.022(3) 0.011(3) -0.001(2) -0.003(3) 0.000(3)
C6 0.029(4) 0.020(3) 0.017(3) 0.007(2) 0.002(3) -0.004(3)
C7 0.019(3) 0.025(3) 0.018(3) 0.000(2) 0.003(3) 0.000(3)
C8 0.020(3) 0.029(3) 0.015(3) 0.002(2) 0.004(3) 0.004(3)
C9 0.026(4) 0.016(3) 0.028(3) -0.006(3) -0.001(3) 0.009(3)
C10 0.026(4) 0.020(3) 0.020(3) -0.002(2) -0.010(3) 0.004(3)
C11 0.040(5) 0.021(3) 0.039(4) -0.004(3) 0.001(4) 0.006(3)
C12 0.043(5) 0.018(3) 0.042(4) 0.005(3) -0.008(4) -0.002(3)
C13 0.045(5) 0.019(3) 0.028(3) 0.004(3) -0.009(3) -0.008(3)
C14 0.029(4) 0.023(3) 0.017(3) 0.001(2) -0.006(3) -0.008(3)
C15 0.031(4) 0.022(3) 0.020(3) 0.004(3) 0.004(3) -0.010(3)
C16 0.025(4) 0.027(4) 0.014(3) 0.001(2) 0.004(3) -0.006(3)
C17 0.015(3) 0.035(4) 0.020(3) -0.004(3) 0.000(3) -0.005(3)
C18 0.024(4) 0.024(3) 0.018(3) -0.003(2) 0.003(3) 0.005(3)
C19 0.019(3) 0.023(3) 0.014(3) -0.001(2) 0.001(2) -0.002(3)
C20 0.016(3) 0.023(3) 0.013(3) 0.001(2) 0.005(2) 0.004(3)
C21 0.024(4) 0.021(3) 0.016(3) -0.003(2) 0.000(3) 0.002(3)
C22 0.018(3) 0.022(3) 0.017(3) 0.005(2) 0.001(2) 0.002(3)
C23 0.025(4) 0.021(3) 0.014(3) 0.001(2) 0.004(3) 0.000(3)
C24 0.014(3) 0.024(3) 0.019(3) 0.002(2) 0.005(3) 0.003(3)
C25 0.009(3) 0.034(4) 0.020(3) 0.000(3) 0.002(3) 0.003(3)
C26 0.015(3) 0.025(3) 0.018(3) 0.002(2) 0.005(3) -0.007(3)
O2W 0.062(4) 0.059(4) 0.052(4) -0.011(3) 0.012(3) 0.022(4)
O1W 0.099(6) 0.064(4) 0.045(4) -0.004(3) -0.008(4) 0.029(4)

loop_
_atom_type_symbol
_atom_type_description
_atom_type_scat_dispersion_real
_atom_type_scat_dispersion_imag
_atom_type_scat_source
C C 0.0033 0.0016 'International Tables Vol C Tables 4.2.6.8 and 6.1.1.4'
H H 0.0000 0.0000 'International Tables Vol C Tables 4.2.6.8 and 6.1.1.4'
N N 0.0061 0.0033 'International Tables Vol C Tables 4.2.6.8 and 6.1.1.4'
O O 0.0106 0.0060 'International Tables Vol C Tables 4.2.6.8 and 6.1.1.4'
Dy Dy -0.1892 4.4098 'International Tables Vol C Tables 4.2.6.8 and 6.1.1.4'

loop_
_geom_angle_atom_site_label_1
_geom_angle_atom_site_label_2
_geom_angle_atom_site_label_3
_geom_angle
_geom_angle_site_symmetry_1
_geom_angle_site_symmetry_3
_geom_angle_publ_flag
O7 Dy1 O1 138.46(14) . . ?
O7 Dy1 O3 66.28(14) . . ?
O1 Dy1 O3 130.77(14) . . ?
O7 Dy1 O5 130.77(14) . . ?
O1 Dy1 O5 65.83(13) . . ?
O3 Dy1 O5 139.21(13) . . ?
O7 Dy1 N4 69.26(15) . . ?
O1 Dy1 N4 69.20(15) . . ?
O3 Dy1 N4 110.94(14) . . ?
O5 Dy1 N4 109.85(14) . . ?
O7 Dy1 N1 110.76(15) . . ?
O1 Dy1 N1 110.78(15) . . ?
O3 Dy1 N1 68.88(13) . . ?
O5 Dy1 N1 70.33(13) . . ?
N4 Dy1 N1 179.76(16) . . ?
O7 Dy1 N2 141.07(14) . . ?
O1 Dy1 N2 62.08(14) . . ?
O3 Dy1 N2 76.75(14) . . ?
O5 Dy1 N2 85.60(14) . . ?
N4 Dy1 N2 116.05(17) . . ?
N1 Dy1 N2 63.77(16) . . ?
O7 Dy1 N5 77.08(15) . . ?
O1 Dy1 N5 85.21(15) . . ?
O3 Dy1 N5 141.34(16) . . ?
O5 Dy1 N5 61.29(15) . . ?
N4 Dy1 N5 64.06(16) . . ?
N1 Dy1 N5 116.18(16) . . ?
N2 Dy1 N5 141.43(16) . . ?
O7 Dy1 N6 62.30(14) . . ?
O1 Dy1 N6 141.03(14) . . ?
O3 Dy1 N6 85.38(14) . . ?
O5 Dy1 N6 76.98(14) . . ?
N4 Dy1 N6 115.99(17) . . ?
N1 Dy1 N6 64.18(16) . . ?
N2 Dy1 N6 127.96(16) . . ?
N5 Dy1 N6 66.36(16) . . ?
O7 Dy1 N3 84.95(15) . . ?
O1 Dy1 N3 77.15(14) . . ?
O3 Dy1 N3 61.75(14) . . ?
O5 Dy1 N3 141.24(15) . . ?
N4 Dy1 N3 64.31(16) . . ?
N1 Dy1 N3 115.45(15) . . ?
N2 Dy1 N3 66.52(15) . . ?
N5 Dy1 N3 128.37(16) . . ?
N6 Dy1 N3 141.41(15) . . ?
C20 O1 Dy1 116.2(4) . . ?
C22 O3 Dy1 117.4(4) . . ?
C24 O5 Dy1 117.7(4) . . ?
C26 O7 Dy1 118.1(4) . . ?
C5 N1 C1 117.8(5) . . ?
C5 N1 Dy1 120.4(4) . . ?
C1 N1 Dy1 121.2(4) . . ?
C6 N2 C19 111.0(5) . . ?
C6 N2 C7 108.1(5) . . ?
C19 N2 C7 107.6(5) . . ?
C6 N2 Dy1 112.1(4) . . ?
C19 N2 Dy1 103.5(3) . . ?
C7 N2 Dy1 114.5(3) . . ?
C9 N3 C21 110.6(5) . . ?
C9 N3 C8 108.5(5) . . ?
C21 N3 C8 107.2(5) . . ?
C9 N3 Dy1 111.4(4) . . ?
C21 N3 Dy1 105.0(4) . . ?
C8 N3 Dy1 114.0(3) . . ?
C14 N4 C10 118.8(6) . . ?
C14 N4 Dy1 120.8(4) . . ?
C10 N4 Dy1 120.4(4) . . ?
C23 N5 C15 110.2(5) . . ?
C23 N5 C16 106.9(5) . . ?
C15 N5 C16 108.4(5) . . ?
C23 N5 Dy1 105.4(4) . . ?
C15 N5 Dy1 111.3(3) . . ?
C16 N5 Dy1 114.5(3) . . ?
C25 N6 C17 108.0(5) . . ?
C25 N6 C18 111.1(5) . . ?
C17 N6 C18 108.7(5) . . ?
C25 N6 Dy1 103.0(3) . . ?
C17 N6 Dy1 114.4(4) . . ?
C18 N6 Dy1 111.6(4) . . ?
N1 C1 C2 123.0(6) . . ?
N1 C1 C18 116.0(5) . . ?
C2 C1 C18 121.0(6) . . ?
C1 C2 C3 118.2(6) . . ?
C4 C3 C2 119.3(6) . . ?
C3 C4 C5 119.4(7) . . ?
N1 C5 C4 122.2(6) . . ?
N1 C5 C6 117.4(5) . . ?
C4 C5 C6 120.3(6) . . ?
N2 C6 C5 113.5(5) . . ?
N2 C7 C8 110.6(5) . . ?
N3 C8 C7 111.1(5) . . ?
N3 C9 C10 113.5(5) . . ?
N4 C10 C11 120.8(7) . . ?
N4 C10 C9 117.6(5) . . ?
C11 C10 C9 121.6(6) . . ?
C12 C11 C10 120.3(7) . . ?
C11 C12 C13 118.9(7) . . ?
C12 C13 C14 118.2(7) . . ?
N4 C14 C13 122.9(7) . . ?
N4 C14 C15 117.5(5) . . ?
C13 C14 C15 119.5(6) . . ?
N5 C15 C14 112.3(5) . . ?
N5 C16 C17 110.7(5) . . ?
N6 C17 C16 111.9(5) . . ?
N6 C18 C1 110.7(5) . . ?
N2 C19 C20 108.6(5) . . ?
O1 C20 O2 124.3(5) . . ?
O1 C20 C19 118.6(5) . . ?
O2 C20 C19 117.0(5) . . ?
N3 C21 C22 108.4(5) . . ?
O3 C22 O4 122.1(6) . . ?
O3 C22 C21 119.3(5) . . ?
O4 C22 C21 118.6(5) . . ?
N5 C23 C24 109.0(5) . . ?
O5 C24 O6 121.6(6) . . ?
O5 C24 C23 118.4(5) . . ?
O6 C24 C23 120.0(5) . . ?
N6 C25 C26 109.2(5) . . ?
O8 C26 O7 125.8(6) . . ?
O8 C26 C25 116.7(6) . . ?
O7 C26 C25 117.5(5) . . ?
O2S' C3S O2S 116.5(9) . . ?
O2S' C3S C4S' 133.9(11) . . ?
O2S C3S C4S' 79.7(9) . . ?
O2S' C3S C4S 107.7(9) . . ?
O2S C3S C4S 128.7(9) . . ?
C4S' C3S C4S 88.0(10) . . ?
O1S C1S C2S 103.2(12) . . ?

loop_
_geom_bond_atom_site_label_1
_geom_bond_atom_site_label_2
_geom_bond_distance
_geom_bond_site_symmetry_2
_geom_bond_publ_flag
Dy1 O7 2.447(4) . ?
Dy1 O1 2.482(4) . ?
Dy1 O3 2.503(4) . ?
Dy1 O5 2.529(4) . ?
Dy1 N4 2.577(5) . ?
Dy1 N1 2.584(5) . ?
Dy1 N2 2.628(5) . ?
Dy1 N5 2.635(5) . ?
Dy1 N6 2.638(5) . ?
Dy1 N3 2.644(5) . ?
O1 C20 1.259(7) . ?
O2 C20 1.259(7) . ?
O3 C22 1.248(7) . ?
O4 C22 1.283(7) . ?
O5 C24 1.254(7) . ?
O6 C24 1.281(7) . ?
O7 C26 1.262(7) . ?
O8 C26 1.260(7) . ?
N1 C5 1.337(8) . ?
N1 C1 1.343(8) . ?
N2 C6 1.470(7) . ?
N2 C19 1.479(7) . ?
N2 C7 1.492(8) . ?
N3 C9 1.471(8) . ?
N3 C21 1.472(7) . ?
N3 C8 1.498(8) . ?
N4 C14 1.334(8) . ?
N4 C10 1.349(8) . ?
N5 C23 1.464(8) . ?
N5 C15 1.484(8) . ?
N5 C16 1.506(8) . ?
N6 C25 1.464(7) . ?
N6 C17 1.480(8) . ?
N6 C18 1.482(8) . ?
C1 C2 1.384(9) . ?
C1 C18 1.527(9) . ?
C2 C3 1.388(10) . ?
C3 C4 1.356(10) . ?
C4 C5 1.396(8) . ?
C5 C6 1.499(9) . ?
C7 C8 1.520(8) . ?
C9 C10 1.490(9) . ?
C10 C11 1.402(9) . ?
C11 C12 1.358(10) . ?
C12 C13 1.395(10) . ?
C13 C14 1.393(9) . ?
C14 C15 1.490(10) . ?
C16 C17 1.508(8) . ?
C19 C20 1.511(8) . ?
C21 C22 1.513(8) . ?
C23 C24 1.501(8) . ?
C25 C26 1.510(9) . ?
C3S O2S' 1.170(10) . ?
C3S O2S 1.241(12) . ?
C3S C4S' 1.294(16) . ?
C3S C4S 1.303(12) . ?
C1S O1S 1.556(16) . ?
C1S C2S 1.602(19) . ?
